data_7061405
loop_
_publ_author_name
'Singh, Soumya'
'Verma, Abhineet'
'Saha, Satyen'

_publ_section_title
;
 Achieving AIE from ACQ in positional isomeric triarylmethanes
;
_journal_issue 15
_journal_name_full 'New Journal of Chemistry'
_journal_page_first 7212
_journal_page_last 7222
_journal_paper_doi 10.1039/D2NJ00148A
_journal_volume 46
_journal_year 2022
_chemical_formula_moiety 'C27 H26 O6,'
_chemical_formula_sum 'C26.955 H25.866 O6'
_chemical_formula_weight 445.83
_space_group_crystal_system monoclinic
_space_group_IT_number 14
_space_group_name_Hall '-P 2ybc'
_space_group_name_H-M_alt 'P 1 21/c 1'
_symmetry_Int_Tables_number 14
_atom_sites_solution_primary iterative
_audit_creation_date 2020-08-19
_audit_creation_method
;
Olex2 1.2
(compiled May 18 2018 14:05:52 for OlexSys, GUI svn.r5506)
;
_audit_update_record
;
2020-08-19 deposited with the CCDC.	2022-03-14 downloaded from the CCDC.
;
_cell_angle_alpha 90
_cell_angle_beta 92.521(2)
_cell_angle_gamma 90
_cell_formula_units_Z 4
_cell_length_a 7.5373(3)
_cell_length_b 18.8689(7)
_cell_length_c 16.7618(6)
_cell_measurement_reflns_used 9961
_cell_measurement_temperature 293.15
_cell_measurement_theta_max 69.90
_cell_measurement_theta_min 3.53
_cell_volume 2381.57(16)
_computing_cell_refinement 'SAINT v8.37A (Bruker, 2015)'
_computing_data_reduction 'SAINT v8.37A (Bruker, 2015)'
_computing_molecular_graphics 'Olex2 (Dolomanov et al., 2009)'
_computing_publication_material 'Olex2 (Dolomanov et al., 2009)'
_computing_structure_refinement 'olex2.refine (Bourhis et al., 2015)'
_computing_structure_solution 'olex2.solve (Bourhis et al., 2015)'
_diffrn_ambient_temperature 293.15
_diffrn_measured_fraction_theta_full 0.9894
_diffrn_measured_fraction_theta_max 0.9894
_diffrn_measurement_device_type 'Bruker APEX-III'
_diffrn_measurement_method '\f and \w scans'
_diffrn_radiation_type 'Cu K\a'
_diffrn_radiation_wavelength 1.54178
_diffrn_reflns_av_R_equivalents 0.0883
_diffrn_reflns_av_unetI/netI 0.0529
_diffrn_reflns_limit_h_max 9
_diffrn_reflns_limit_h_min -8
_diffrn_reflns_limit_k_max 23
_diffrn_reflns_limit_k_min -23
_diffrn_reflns_limit_l_max 20
_diffrn_reflns_limit_l_min -20
_diffrn_reflns_number 29298
_diffrn_reflns_theta_full 70.4171
_diffrn_reflns_theta_max 70.42
_diffrn_reflns_theta_min 3.53
_diffrn_standards_number 0
_exptl_absorpt_coefficient_mu 0.716
_exptl_absorpt_correction_T_max 0.7533
_exptl_absorpt_correction_T_min 0.4859
_exptl_absorpt_correction_type multi-scan
_exptl_absorpt_process_details
;
SADABS-2016/2 (Bruker,2016) was used for absorption correction.
wR2(int) was 0.1376 before and 0.0965 after correction.
The Ratio of minimum to maximum transmission is 0.6450.
The \l/2 correction factor is Not present.
;
_exptl_crystal_colour colourless
_exptl_crystal_density_diffrn 1.2433
_exptl_crystal_description BLOCK
_exptl_crystal_F_000 945.6163
_exptl_crystal_size_max 0.3
_exptl_crystal_size_mid 0.25
_exptl_crystal_size_min 0.2
_refine_diff_density_max 0.2928
_refine_diff_density_min -0.2454
_refine_diff_density_rms 0.0666
_refine_ls_d_res_high 0.8182
_refine_ls_d_res_low 12.5246
_refine_ls_extinction_expression Fc^*^=kFc[1+0.001xFc^2^\l^3^/sin(2\q)]^-1/4^
_refine_ls_goodness_of_fit_ref 1.0279
_refine_ls_hydrogen_treatment constr
_refine_ls_matrix_type full
_refine_ls_number_constraints 45
_refine_ls_number_parameters 306
_refine_ls_number_reflns 4499
_refine_ls_number_restraints 0
_refine_ls_restrained_S_all 1.0279
_refine_ls_R_factor_all 0.0999
_refine_ls_R_factor_gt 0.0756
_refine_ls_shift/su_max 0.0002
_refine_ls_shift/su_mean 0.0000
_refine_ls_structure_factor_coef Fsqd
_refine_ls_weighting_details 'w=1/[\s^2^(Fo^2^)+(0.1250P)^2^+0.5221P] where P=(Fo^2^+2Fc^2^)/3'
_refine_ls_weighting_scheme calc
_refine_ls_wR_factor_gt 0.2016
_refine_ls_wR_factor_ref 0.2265
_reflns_Friedel_coverage 0.0
_reflns_limit_h_max 9
_reflns_limit_h_min -9
_reflns_limit_k_max 23
_reflns_limit_k_min 0
_reflns_limit_l_max 20
_reflns_limit_l_min 0
_reflns_number_gt 3091
_reflns_number_total 4499
_reflns_threshold_expression I>=2u(I)
_cod_data_source_file d2nj00148a2.cif
_cod_data_source_block SSNAP
_cod_depositor_comments 'Adding full bibliography for 7061405--7061406.cif.'
_cod_database_code 7061405
_olex2_refinement_description
;
1. Fixed Uiso
 At 1.2 times of:
  All C(H) groups
 At 1.5 times of:
  All C(H,H,H) groups, All O(H) groups
2. Others
 Sof(C25)=Sof(H25a)=Sof(H25b)=Sof(H25c)=1-FVAR(1)
 Sof(C6)=FVAR(1)
3.a Ternary CH refined with riding coordinates:
 C11(H11)
3.b Aromatic/amide H refined with riding coordinates:
 C14(H14), C16(H16), C20(H20), C22(H22), C9(H9), C8(H8), C7(H7), C2(H2),
 C3(H3), C4(H4a), C5(H5)
3.c Idealised Me refined as rotating group:
 C24(H24a,H24b,H24c), C27(H27a,H27b,H27c), C26(H26a,H26b,H26c), C25(H25a,H25b,
 H25c)
3.d Idealised tetrahedral OH refined as rotating group:
 O1(H1), O4(H4)
;
_olex2_submission_special_instructions 'No special instructions were received'

loop_
_space_group_symop_id
_space_group_symop_operation_xyz
1 x,y,z
2 -x,y+1/2,-z+1/2
3 -x,-y,-z
4 x,-y-1/2,z-1/2

loop_
_atom_site_label
_atom_site_type_symbol
_atom_site_fract_x
_atom_site_fract_y
_atom_site_fract_z
_atom_site_U_iso_or_equiv
_atom_site_adp_type
_atom_site_occupancy
_atom_site_refinement_flags_posn
_atom_site_disorder_group
O1 O 0.12031(2) 0.65490(2) 0.32769(2) 0.0770(5) Uani 1.000000 . .
O4 O 0.76710(2) 0.64136(2) 0.31254(2) 0.0727(5) Uani 1.000000 . .
O2 O 0.62937(2) 0.72703(2) 0.19951(2) 0.0833(6) Uani 1.000000 . .
O5 O 0.31066(2) 0.69198(2) 0.49193(2) 0.0856(6) Uani 1.000000 . .
O6 O 0.78053(2) 0.52439(2) 0.55676(2) 0.0921(6) Uani 1.000000 . .
O3 O 0.15822(2) 0.59922(2) 0.05542(2) 0.1036(7) Uani 1.000000 . .
C13 C 0.21008(2) 0.65666(2) 0.25879(2) 0.0621(6) Uani 1.000000 . .
C18 C 0.52874(2) 0.66903(2) 0.40032(2) 0.0606(6) Uani 1.000000 . .
C12 C 0.37597(2) 0.69043(2) 0.26446(2) 0.0607(6) Uani 1.000000 . .
C17 C 0.46523(2) 0.69344(2) 0.19350(2) 0.0676(6) Uani 1.000000 . .
C23 C 0.45848(2) 0.65360(2) 0.47472(2) 0.0671(6) Uani 1.000000 . .
C11 C 0.43605(2) 0.72234(2) 0.34480(2) 0.0644(6) Uani 1.000000 . .
C21 C 0.68971(2) 0.57149(2) 0.50780(2) 0.0706(6) Uani 1.000000 . .
C14 C 0.14035(2) 0.62725(2) 0.18965(2) 0.0684(6) Uani 1.000000 . .
C19 C 0.68376(2) 0.63207(2) 0.38383(2) 0.0629(6) Uani 1.000000 . .
C10 C 0.52441(2) 0.79488(2) 0.34279(2) 0.0733(7) Uani 1.000000 . .
C20 C 0.76407(2) 0.58460(2) 0.43573(2) 0.0710(7) Uani 1.000000 . .
C1 C 0.42592(2) 0.85328(2) 0.31084(2) 0.0809(7) Uani 1.000000 . .
C16 C 0.39998(2) 0.66509(2) 0.12248(2) 0.0757(7) Uani 1.000000 . .
C9 C 0.69057(2) 0.80646(2) 0.37737(2) 0.0944(9) Uani 1.000000 . .
C22 C 0.53591(2) 0.60510(2) 0.52775(2) 0.0743(7) Uani 1.000000 . .
C24 C 0.73161(2) 0.73467(2) 0.13094(2) 0.1069(12) Uani 1.000000 . .
C2 C 0.24857(2) 0.84774(2) 0.27953(2) 0.0894(8) Uani 1.000000 . .
C15 C 0.23640(2) 0.63080(2) 0.12066(2) 0.0757(7) Uani 1.000000 . .
C27 C 0.71053(2) 0.51080(2) 0.63262(2) 0.1039(10) Uani 1.000000 . .
C3 C 0.15771(2) 0.90581(2) 0.25122(2) 0.1115(9) Uani 1.000000 . .
C6 C 0.50528(2) 0.92245(2) 0.31363(2) 0.1054(8) Uani 1.000000 . .
C4 C 0.23627(2) 0.97229(2) 0.25277(2) 0.1362(11) Uani 1.000000 . .
C5 C 0.40359(2) 0.98042(2) 0.28289(2) 0.1338(11) Uani 1.000000 . .
C7 C 0.67784(2) 0.93095(2) 0.34854(2) 0.1310(12) Uani 1.000000 . .
C26 C 0.19726(2) 0.66498(2) 0.54982(2) 0.1140(11) Uani 1.000000 . .
C8 C 0.76643(2) 0.87520(2) 0.37959(2) 0.1262(12) Uani 1.000000 . .
C25 C 0.26002(2) 0.59569(2) -0.01473(2) 0.1425(16) Uani 0.95534(2) . 2
H14 H 0.03002(2) 0.60512(2) 0.18876(2) 0.0820(8) Uiso 1.000000 R .
H16 H 0.46408(2) 0.66879(2) 0.07650(2) 0.0909(9) Uiso 1.000000 R .
H20 H 0.86766(2) 0.56151(2) 0.42239(2) 0.0852(8) Uiso 1.000000 R .
H22 H 0.48467(2) 0.59544(2) 0.57603(2) 0.0891(8) Uiso 1.000000 R .
H9 H 0.75425(2) 0.76859(2) 0.39968(2) 0.1133(11) Uiso 1.000000 R .
H8 H 0.87947(2) 0.88168(2) 0.40296(2) 0.1514(15) Uiso 1.000000 R .
H7 H 0.73032(2) 0.97557(2) 0.34999(2) 0.1572(14) Uiso 1.000000 R .
H2 H 0.19305(2) 0.80371(2) 0.27824(2) 0.1073(9) Uiso 1.000000 R .
H3 H 0.04179(2) 0.90070(2) 0.23066(2) 0.1338(11) Uiso 1.000000 R .
H4a H 0.17325(2) 1.01133(2) 0.23296(2) 0.1635(13) Uiso 1.000000 R .
H5 H 0.45408(2) 1.02540(2) 0.28358(2) 0.1605(13) Uiso 1.000000 R .
H1 H 0.01514(2) 0.64650(2) 0.31717(2) 0.1154(8) Uiso 1.000000 GR .
H4 H 0.72228(2) 0.67509(2) 0.28828(2) 0.1090(8) Uiso 1.000000 GR .
H11 H 0.32418(2) 0.73177(2) 0.37051(2) 0.0772(7) Uiso 1.000000 R .
H24a H 0.66803(2) 0.76356(2) 0.09217(2) 0.1604(17) Uiso 1.000000 GR .
H24b H 0.84290(2) 0.75679(2) 0.14581(2) 0.1604(17) Uiso 1.000000 GR .
H24c H 0.75307(2) 0.68884(2) 0.10845(2) 0.1604(17) Uiso 1.000000 GR .
H27a H 0.59391(2) 0.49070(2) 0.62545(2) 0.1559(15) Uiso 1.000000 GR .
H27b H 0.78662(2) 0.47815(2) 0.66172(2) 0.1559(15) Uiso 1.000000 GR .
H27c H 0.70378(2) 0.55436(2) 0.66192(2) 0.1559(15) Uiso 1.000000 GR .
H26a H 0.17128(2) 0.61612(2) 0.53844(2) 0.1710(17) Uiso 1.000000 GR .
H26b H 0.25484(2) 0.66883(2) 0.60187(2) 0.1710(17) Uiso 1.000000 GR .
H26c H 0.08877(2) 0.69170(2) 0.54840(2) 0.1710(17) Uiso 1.000000 GR .
H25a H 0.19498(2) 0.56958(2) -0.05554(2) 0.214(2) Uiso 0.95534(2) GR 2
H25b H 0.28234(2) 0.64280(2) -0.03347(2) 0.214(2) Uiso 0.95534(2) GR 2
H25c H 0.37090(2) 0.57235(2) -0.00214(2) 0.214(2) Uiso 0.95534(2) GR 2

loop_
_atom_site_aniso_label
_atom_site_aniso_U_11
_atom_site_aniso_U_22
_atom_site_aniso_U_33
_atom_site_aniso_U_12
_atom_site_aniso_U_13
_atom_site_aniso_U_23
O1 0.0558(7) 0.1102(14) 0.0659(11) -0.0081(9) 0.0138(8) 0.0037(10)
O4 0.0556(7) 0.0969(13) 0.0664(11) 0.0011(8) 0.0131(8) 0.0115(10)
O2 0.0617(8) 0.1137(15) 0.0758(13) -0.0139(9) 0.0185(9) 0.0193(11)
O5 0.0816(8) 0.1061(15) 0.0710(13) 0.0141(10) 0.0252(9) 0.0061(11)
O6 0.0889(9) 0.1088(15) 0.0783(14) 0.0102(11) 0.0015(10) 0.0282(12)
O3 0.0990(9) 0.146(2) 0.0652(13) -0.0008(13) -0.0042(10) -0.0153(14)
C13 0.0544(8) 0.0741(14) 0.0582(14) 0.0029(10) 0.0084(10) 0.0089(12)
C18 0.0549(8) 0.0726(14) 0.0546(13) -0.0051(10) 0.0047(10) 0.0046(11)
C12 0.0517(8) 0.0711(14) 0.0598(14) 0.0012(10) 0.0080(10) 0.0103(12)
C17 0.0570(8) 0.0840(16) 0.0625(15) 0.0020(11) 0.0104(10) 0.0141(13)
C23 0.0628(9) 0.0784(16) 0.0610(15) -0.0023(11) 0.0125(11) -0.0008(13)
C11 0.0555(8) 0.0727(15) 0.0654(15) -0.0020(10) 0.0075(10) 0.0059(12)
C21 0.0689(9) 0.0787(16) 0.0639(15) -0.0024(11) -0.0023(11) 0.0098(13)
C14 0.0608(9) 0.0796(16) 0.0647(15) 0.0017(11) 0.0024(11) 0.0093(13)
C19 0.0545(8) 0.0754(15) 0.0593(14) -0.0067(10) 0.0078(10) 0.0043(12)
C10 0.0770(9) 0.0724(15) 0.0718(17) -0.0066(12) 0.0167(12) 0.0033(13)
C20 0.0604(9) 0.0855(17) 0.0674(16) 0.0028(11) 0.0063(11) 0.0077(14)
C1 0.1067(10) 0.0711(16) 0.0672(16) 0.0047(13) 0.0315(13) 0.0045(13)
C16 0.0696(9) 0.0990(19) 0.0593(15) 0.0075(13) 0.0104(11) 0.0157(14)
C9 0.0803(10) 0.089(2) 0.114(2) -0.0195(14) 0.0061(15) -0.0032(19)
C22 0.0771(9) 0.0847(17) 0.0613(15) -0.0069(13) 0.0066(12) 0.0034(14)
C24 0.0746(10) 0.156(3) 0.092(2) -0.0036(16) 0.0293(14) 0.044(2)
C2 0.1117(10) 0.0869(19) 0.0704(18) 0.0248(15) 0.0129(14) 0.0051(15)
C15 0.0747(9) 0.0959(19) 0.0561(15) 0.0076(13) -0.0016(11) 0.0066(14)
C27 0.1155(11) 0.112(2) 0.084(2) 0.0004(17) 0.0004(16) 0.033(2)
C3 0.1537(11) 0.100(2) 0.082(2) 0.0510(18) 0.0176(17) 0.0132(19)
C6 0.1530(11) 0.0667(17) 0.101(2) -0.0017(16) 0.0565(17) 0.0062(16)
C4 0.2071(11) 0.097(2) 0.109(3) 0.057(2) 0.056(2) 0.026(2)
C5 0.2019(11) 0.077(2) 0.128(3) 0.017(2) 0.0737(19) 0.019(2)
C7 0.1487(11) 0.091(2) 0.157(3) -0.0347(19) 0.051(2) -0.007(2)
C26 0.1007(10) 0.143(3) 0.103(2) 0.0073(18) 0.0540(16) 0.014(2)
C8 0.1103(11) 0.102(2) 0.166(3) -0.0420(17) 0.0121(19) -0.009(3)
C25 0.1202(11) 0.245(5) 0.063(2) -0.006(2) 0.0126(17) -0.038(3)

loop_
_atom_type_symbol
_atom_type_scat_dispersion_real
_atom_type_scat_dispersion_imag
_atom_type_scat_Cromer_Mann_a1
_atom_type_scat_Cromer_Mann_a2
_atom_type_scat_Cromer_Mann_a3
_atom_type_scat_Cromer_Mann_a4
_atom_type_scat_Cromer_Mann_b1
_atom_type_scat_Cromer_Mann_b2
_atom_type_scat_Cromer_Mann_b3
_atom_type_scat_Cromer_Mann_b4
_atom_type_scat_Cromer_Mann_c
_atom_type_scat_source
_atom_type_scat_dispersion_source
H 0.00000 0.00000 0.49300 0.32291 0.14019 0.04081 10.51090 26.12570 3.14236 57.79970 0.0030380000826 'International Tables Volume C Table 6.1.1.4 (pp. 500-502)' 'Henke, Gullikson and Davis, At. Data and Nucl. Data Tables, 1993, 54, 2'
C 0.01920 0.00962 2.31000 1.02000 1.58860 0.86500 20.84390 10.20750 0.56870 51.65120 0.215599998832 'International Tables Volume C Table 6.1.1.4 (pp. 500-502)' 'Henke, Gullikson and Davis, At. Data and Nucl. Data Tables, 1993, 54, 2'
O 0.05239 0.03376 3.04850 2.28680 1.54630 0.86700 13.27710 5.70110 0.32390 32.90890 0.250800013542 'International Tables Volume C Table 6.1.1.4 (pp. 500-502)' 'Henke, Gullikson and Davis, At. Data and Nucl. Data Tables, 1993, 54, 2'

loop_
_geom_angle_atom_site_label_1
_geom_angle_atom_site_label_2
_geom_angle_atom_site_label_3
_geom_angle
_geom_angle_site_symmetry_1
_geom_angle_site_symmetry_3
_geom_angle_publ_flag
C24 O2 C17 120.07(3) . . ?
C26 O5 C23 118.36(3) . . ?
C27 O6 C21 117.19(2) . . ?
C12 C13 O1 115.30(3) . . ?
C14 C13 O1 121.37(2) . . ?
C14 C13 C12 123.33(3) . . ?
C11 C18 C23 119.94(2) . . ?
C19 C18 C23 114.98(3) . . ?
C19 C18 C11 125.07(3) . . ?
C17 C12 C13 115.03(3) . . ?
C11 C12 C13 117.92(3) . . ?
C11 C12 C17 127.00(2) . . ?
C12 C17 O2 114.74(3) . . ?
C16 C17 O2 121.54(3) . . ?
C16 C17 C12 123.72(2) . . ?
C18 C23 O5 114.74(3) . . ?
C22 C23 O5 122.49(3) . . ?
C22 C23 C18 122.73(2) . . ?
C12 C11 C18 112.95(3) . . ?
C10 C11 C18 114.75(2) . . ?
C10 C11 C12 116.63(3) . . ?
C20 C21 O6 115.45(2) . . ?
C22 C21 O6 123.84(3) . . ?
C22 C21 C20 120.70(3) . . ?
C15 C14 C13 119.29(2) . . ?
C18 C19 O4 121.45(3) . . ?
C20 C19 O4 115.20(2) . . ?
C20 C19 C18 123.35(3) . . ?
C1 C10 C11 118.932(18) . . ?
C9 C10 C11 121.66(3) . . ?
C9 C10 C1 119.16(3) . . ?
C19 C20 C21 119.27(2) . . ?
C2 C1 C10 123.42(3) . . ?
C6 C1 C10 118.882(19) . . ?
C6 C1 C2 117.62(3) . . ?
C15 C16 C17 118.84(3) . . ?
C8 C9 C10 121.04(3) . . ?
C21 C22 C23 118.95(3) . . ?
C3 C2 C1 121.29(3) . . ?
C14 C15 O3 115.14(2) . . ?
C16 C15 O3 125.09(3) . . ?
C16 C15 C14 119.77(3) . . ?
C4 C3 C2 120.79(2) . . ?
C5 C6 C1 118.115(19) . . ?
C7 C6 C1 119.46(3) . . ?
C7 C6 C5 122.40(3) . . ?
C5 C4 C3 120.15(3) . . ?
C4 C5 C6 122.02(3) . . ?
C8 C7 C6 120.43(3) . . ?
C7 C8 C9 121.00(2) . . ?

loop_
_geom_bond_atom_site_label_1
_geom_bond_atom_site_label_2
_geom_bond_distance
_geom_bond_site_symmetry_2
_geom_bond_publ_flag
O1 C13 1.3644(4) . ?
O4 C19 1.3853(4) . ?
O2 C17 1.3898(3) . ?
O2 C24 1.4189(4) . ?
O5 C23 1.3701(4) . ?
O5 C26 1.4159(4) . ?
O6 C21 1.3721(5) . ?
O6 C27 1.4211(5) . ?
O3 C15 1.3569(5) . ?
O3 C25 1.4335(4) . ?
C13 C12 1.4029(3) . ?
C13 C14 1.3688(5) . ?
C18 C23 1.4067(5) . ?
C18 C11 1.5194(5) . ?
C18 C19 1.3987(3) . ?
C12 C17 1.3931(4) . ?
C12 C11 1.5256(5) . ?
C17 C16 1.3761(5) . ?
C23 C22 1.3865(5) . ?
C11 C10 1.5231(5) . ?
C21 C20 1.3763(4) . ?
C21 C22 1.3754(3) . ?
C14 C15 1.3927(4) . ?
C19 C20 1.3709(5) . ?
C10 C1 1.4203(5) . ?
C10 C9 1.3742(3) . ?
C1 C2 1.4183(3) . ?
C1 C6 1.4355(5) . ?
C16 C15 1.3916(3) . ?
C9 C8 1.4174(5) . ?
C2 C3 1.3661(5) . ?
C3 C4 1.3868(5) . ?
C6 C5 1.4195(5) . ?
C6 C7 1.4117(3) . ?
C4 C5 1.3464(3) . ?
C7 C8 1.3390(5) . ?

loop_
_smtbx_masks_void_nr
_smtbx_masks_void_average_x
_smtbx_masks_void_average_y
_smtbx_masks_void_average_z
_smtbx_masks_void_volume
_smtbx_masks_void_count_electrons
_smtbx_masks_void_content
1 0.258 0.062 0.435 20.7 1.9
;

Sol
;
2 0.258 0.438 0.935 20.7 1.9
;

Sol
;
3 0.742 0.562 0.065 20.7 1.9
;

Sol
;
4 0.742 0.938 0.565 20.7 1.9
;

Sol
;
